data_1568168
loop_
_publ_author_name
'Dalhoff, Rosalie'
'Schmidt, Regina'
'Steeb, Lena'
'Rabatinova, Kristina'
'Witte, Matthias'
'Teeuwen, Simon'
'Benjama&#xe2;, Salim'
'H&#xfc;ppe, Henrika'
'Hoffmann, Alexander'
'Herres-Pawlis, Sonja'

_publ_section_title
;
 The bridge towards a more stable and active side-on-peroxido
 (Cu<sub>2</sub><sup>II</sup>(&#xb5;-&#x3b7;<sup>2</sup>:&#x3b7;<sup>2</sup>-O<sub>2</sub>))
 complex as a tyrosinase model system.
;
_journal_issue 0
_journal_name_full 'Faraday discussions'
_journal_page_first 134
_journal_page_last 153
_journal_paper_doi 10.1039/d2fd00162d
_journal_volume 244
_journal_year 2023
_chemical_formula_moiety 'C42 H56 Br2 Cu2 N10 [+ 1 CH3OH]'
_chemical_formula_sum 'C42 H56 Br2 Cu2 N10'
_chemical_formula_weight 987.86
_space_group_crystal_system triclinic
_space_group_IT_number 2
_space_group_name_Hall '-P 1'
_space_group_name_H-M_alt 'P -1'
_atom_sites_solution_hydrogens geom
_audit_creation_method SHELXL-2018/3
_audit_update_record
;
2022-11-16 deposited with the CCDC.	2022-12-20 downloaded from the CCDC.
;
_cell_angle_alpha 89.73(3)
_cell_angle_beta 86.39(3)
_cell_angle_gamma 86.79(3)
_cell_formula_units_Z 4
_cell_length_a 15.937(3)
_cell_length_b 16.750(3)
_cell_length_c 17.048(3)
_cell_measurement_reflns_used 47743
_cell_measurement_temperature 100(2)
_cell_measurement_theta_max 31.59
_cell_measurement_theta_min 2.44
_cell_volume 4534.7(14)
_computing_cell_refinement
;
X-Area Recipe 1.36.0.0 (STOE, 2020)
;
_computing_data_collection
;
X-Area Pilatus3_SV 1.31.170.0 (STOE, 2020)
;
_computing_data_reduction
;
X-Area Integrate 1.78.3.0 (STOE, 2020)
X-Area LANA 1.83.8.0 (STOE, 2020)
;
_computing_molecular_graphics SHELXTL
_computing_publication_material
;
STOE & Cie GmbH, X-Area, software package for collecting single-crystal or
multi-domain crystal data on STOE area-detector diffractometers, for image 
processing, for the correction and scaling of reflection intensities and 
for outlier rejection, version 1.90, Darmstadt 2020
;
_computing_structure_refinement 'SHELXL-2018/3 (Sheldrick, 2018)'
_computing_structure_solution 'SHELXT 2018/2 (Sheldrick, 2018)'
_diffrn_ambient_temperature 100
_diffrn_detector 'Hybrid Pixel Counting Detector'
_diffrn_detector_area_resol_mean 5.81
_diffrn_detector_type 'Dectris Pilatus 200K'
_diffrn_measured_fraction_theta_full 0.990
_diffrn_measured_fraction_theta_max 0.990
_diffrn_measurement_details ' 2977 frames, detector distance = 60 mm'
_diffrn_measurement_device '4-circle diffractometer'
_diffrn_measurement_device_type 'STOE STADIVARI'
_diffrn_measurement_method 'rotation method, \w scans'
_diffrn_radiation_collimation '0.6 mm diameter'
_diffrn_radiation_monochromator 'Graded multilayer mirror'
_diffrn_radiation_polarisn_norm 270
_diffrn_radiation_probe x-ray
_diffrn_radiation_type 'Mo K\a'
_diffrn_radiation_wavelength 0.71073
_diffrn_reflns_av_R_equivalents 0.0736
_diffrn_reflns_av_unetI/netI 0.0822
_diffrn_reflns_Laue_measured_fraction_full 0.990
_diffrn_reflns_Laue_measured_fraction_max 0.990
_diffrn_reflns_limit_h_max 19
_diffrn_reflns_limit_h_min -18
_diffrn_reflns_limit_k_max 19
_diffrn_reflns_limit_k_min -20
_diffrn_reflns_limit_l_max 20
_diffrn_reflns_limit_l_min -19
_diffrn_reflns_number 76660
_diffrn_reflns_point_group_measured_fraction_full 0.990
_diffrn_reflns_point_group_measured_fraction_max 0.990
_diffrn_reflns_theta_full 25.242
_diffrn_reflns_theta_max 25.500
_diffrn_reflns_theta_min 2.436
_diffrn_source 'Genix Mo'
_diffrn_source_current 1.000
_diffrn_source_power 0.050
_diffrn_source_voltage 50
_exptl_absorpt_coefficient_mu 2.741
_exptl_absorpt_correction_T_max 0.5370
_exptl_absorpt_correction_T_min 0.1065
_exptl_absorpt_correction_type multi-scan
_exptl_absorpt_process_details
;
STOE X-Red32, absorption correction by Gaussian integration, analogous to
P. Coppens in: F. R. Ahmed (Editor), "Crystallographic Computing", Munksgaard,
Copenhagen (1970), 255 - 270. Afterwards scaling of reflection intensities was
performed within STOE LANA. J. Koziskova, F. Hahn, J. Richter, J. Kozisek, Acta
Chimica Slovaca, vol. 9, no. 2, 2016, pp. 136 - 140.
Finally a spherical absorption correction was done within STOE LANA.
;
_exptl_crystal_colour yellow
_exptl_crystal_density_diffrn 1.447
_exptl_crystal_description block
_exptl_crystal_F_000 2024
_exptl_crystal_size_max 0.120
_exptl_crystal_size_mid 0.090
_exptl_crystal_size_min 0.070
_refine_diff_density_max 1.669
_refine_diff_density_min -0.752
_refine_diff_density_rms 0.128
_refine_ls_extinction_method none
_refine_ls_goodness_of_fit_ref 0.956
_refine_ls_hydrogen_treatment constr
_refine_ls_matrix_type full
_refine_ls_number_parameters 1033
_refine_ls_number_reflns 16721
_refine_ls_number_restraints 0
_refine_ls_restrained_S_all 0.956
_refine_ls_R_factor_all 0.1085
_refine_ls_R_factor_gt 0.0645
_refine_ls_shift/su_max 0.002
_refine_ls_shift/su_mean 0.000
_refine_ls_structure_factor_coef Fsqd
_refine_ls_weighting_details 'w=1/[\s^2^(Fo^2^)+(0.1027P)^2^] where P=(Fo^2^+2Fc^2^)/3'
_refine_ls_weighting_scheme calc
_refine_ls_wR_factor_gt 0.1548
_refine_ls_wR_factor_ref 0.1703
_reflns_Friedel_coverage 0.000
_reflns_number_gt 10675
_reflns_number_total 16721
_reflns_threshold_expression 'I > 2\s(I)'
_cod_data_source_file d2fd00162d2.cif
_cod_data_source_block C2
_cod_depositor_comments 'Adding full bibliography for 1568167--1568173.cif.'
_cod_original_cell_volume 4534.4(16)
_cod_database_code 1568168
_shelx_shelxl_version_number 2018/3
_shelx_space_group_comment
;
The symmetry employed for this shelxl refinement is uniquely defined
by the following loop, which should always be used as a source of
symmetry information in preference to the above space-group names.
They are only intended as comments.
;
_shelx_estimated_absorpt_t_min 0.734
_shelx_estimated_absorpt_t_max 0.831

loop_
_space_group_symop_operation_xyz
'x, y, z'
'-x, -y, -z'

loop_
_atom_site_label
_atom_site_type_symbol
_atom_site_fract_x
_atom_site_fract_y
_atom_site_fract_z
_atom_site_U_iso_or_equiv
_atom_site_adp_type
_atom_site_occupancy
_atom_site_site_symmetry_order
_atom_site_calc_flag
_atom_site_refinement_flags_posn
_atom_site_refinement_flags_adp
_atom_site_refinement_flags_occupancy
_atom_site_disorder_assembly
_atom_site_disorder_group
Br1 Br 0.46288(5) 1.14102(4) 0.82046(4) 0.04135(19) Uani 1 1 d . . . . .
Cu1 Cu 0.49953(5) 1.00762(4) 0.78747(5) 0.0382(2) Uani 1 1 d . . . . .
N1 N 0.6070(3) 0.8813(3) 0.7146(3) 0.0355(13) Uani 1 1 d . . . . .
C1 C 0.5333(4) 0.8388(4) 0.7402(4) 0.0343(15) Uani 1 1 d . . . . .
H1 H 0.545501 0.781904 0.723893 0.041 Uiso 1 1 calc R U . . .
Br2 Br 0.03964(5) 0.71052(4) 1.08212(4) 0.04027(18) Uani 1 1 d . . . . .
Cu2 Cu 0.01063(5) 0.70956(4) 0.95011(4) 0.0331(2) Uani 1 1 d . . . . .
C2 C 0.6740(5) 0.8518(4) 0.6680(4) 0.0423(17) Uani 1 1 d . . . . .
H2 H 0.682419 0.799282 0.647228 0.051 Uiso 1 1 calc R U . . .
N2 N 0.6154(3) 0.9584(3) 0.7329(3) 0.0328(12) Uani 1 1 d . . . . .
Br3 Br 0.56832(4) 0.63763(4) 0.66893(4) 0.03780(18) Uani 1 1 d . . . . .
C3 C 0.7264(4) 0.9128(4) 0.6572(4) 0.0421(17) Uani 1 1 d . . . . .
H3 H 0.778831 0.910910 0.627309 0.050 Uiso 1 1 calc R U . . .
N3 N 0.4615(4) 0.8674(3) 0.6993(3) 0.0379(13) Uani 1 1 d . . . . .
Cu3 Cu 0.53688(5) 0.50833(4) 0.70843(5) 0.0350(2) Uani 1 1 d . . . . .
Cu4 Cu 1.03029(5) 0.20754(4) 0.54950(4) 0.03209(19) Uani 1 1 d . . . . .
Br4 Br 1.05388(4) 0.20917(4) 0.41321(4) 0.03861(18) Uani 1 1 d . . . . .
C4 C 0.6887(4) 0.9787(4) 0.6983(4) 0.0352(15) Uani 1 1 d . . . . .
N4 N 0.4319(3) 0.9454(3) 0.7029(3) 0.0365(13) Uani 1 1 d . . . . .
C9 C 0.4183(5) 0.8251(4) 0.6492(4) 0.0485(19) Uani 1 1 d . . . . .
H9 H 0.427326 0.769959 0.636826 0.058 Uiso 1 1 calc R U . . .
C8 C 0.6597(5) 1.1228(4) 0.6672(5) 0.058(2) Uani 1 1 d . . . . .
H8A H 0.683929 1.175239 0.667461 0.087 Uiso 1 1 calc R U . . .
H8B H 0.605200 1.125529 0.697459 0.087 Uiso 1 1 calc R U . . .
H8C H 0.651668 1.107211 0.612977 0.087 Uiso 1 1 calc R U . . .
C7 C 0.7253(6) 1.0816(5) 0.7912(5) 0.064(2) Uani 1 1 d . . . . .
H7A H 0.747999 1.134522 0.795281 0.096 Uiso 1 1 calc R U . . .
H7B H 0.762470 1.041621 0.815745 0.096 Uiso 1 1 calc R U . . .
H7C H 0.669027 1.082218 0.818079 0.096 Uiso 1 1 calc R U . . .
C6 C 0.8074(5) 1.0643(5) 0.6618(5) 0.054(2) Uani 1 1 d . . . . .
H6A H 0.824957 1.119419 0.661945 0.081 Uiso 1 1 calc R U . . .
H6B H 0.805191 1.046153 0.607390 0.081 Uiso 1 1 calc R U . . .
H6C H 0.847903 1.029573 0.688804 0.081 Uiso 1 1 calc R U . . .
N5 N 0.4960(3) 0.9088(3) 0.8652(3) 0.0292(11) Uani 1 1 d . . . . .
C5 C 0.7194(5) 1.0607(4) 0.7045(4) 0.0455(18) Uani 1 1 d . . . . .
C10 C 0.3591(5) 0.8777(5) 0.6199(5) 0.055(2) Uani 1 1 d . . . . .
H10 H 0.318967 0.865941 0.583321 0.065 Uiso 1 1 calc R U . . .
C11 C 0.3693(4) 0.9515(4) 0.6540(4) 0.0421(17) Uani 1 1 d . . . . .
C12 C 0.3236(5) 1.0302(4) 0.6381(5) 0.055(2) Uani 1 1 d . . . . .
C13 C 0.3874(5) 1.0923(5) 0.6133(6) 0.071(3) Uani 1 1 d . . . . .
H13A H 0.357341 1.141622 0.597005 0.106 Uiso 1 1 calc R U . . .
H13B H 0.424629 1.071265 0.569345 0.106 Uiso 1 1 calc R U . . .
H13C H 0.421002 1.103601 0.657748 0.106 Uiso 1 1 calc R U . . .
C14 C 0.2629(6) 1.0218(5) 0.5724(6) 0.075(3) Uani 1 1 d . . . . .
H14A H 0.237706 1.074628 0.559573 0.112 Uiso 1 1 calc R U . . .
H14B H 0.218422 0.986617 0.590062 0.112 Uiso 1 1 calc R U . . .
H14C H 0.293975 0.998961 0.525544 0.112 Uiso 1 1 calc R U . . .
C15 C 0.2726(5) 1.0597(5) 0.7129(6) 0.067(3) Uani 1 1 d . . . . .
H15A H 0.244396 1.111861 0.702716 0.101 Uiso 1 1 calc R U . . .
H15B H 0.310560 1.064775 0.755428 0.101 Uiso 1 1 calc R U . . .
H15C H 0.230382 1.021264 0.728221 0.101 Uiso 1 1 calc R U . . .
C16 C 0.5154(4) 0.8378(4) 0.8283(4) 0.0330(15) Uani 1 1 d . . . . .
C17 C 0.5188(4) 0.7656(3) 0.8670(4) 0.0347(15) Uani 1 1 d . . . . .
H17 H 0.535379 0.717773 0.839055 0.042 Uiso 1 1 calc R U . . .
C18 C 0.4981(4) 0.7633(4) 0.9455(4) 0.0381(16) Uani 1 1 d . . . . .
H18 H 0.498869 0.713916 0.973261 0.046 Uiso 1 1 calc R U . . .
C19 C 0.4762(4) 0.8344(3) 0.9839(4) 0.0334(15) Uani 1 1 d . . . . .
H19 H 0.460514 0.834343 1.038559 0.040 Uiso 1 1 calc R U . . .
C20 C 0.4768(4) 0.9061(3) 0.9427(4) 0.0291(14) Uani 1 1 d . . . . .
C21 C 0.4594(4) 0.9842(3) 0.9853(4) 0.0313(14) Uani 1 1 d . . . . .
H21A H 0.418551 0.976709 1.030588 0.038 Uiso 1 1 calc R U . . .
H21B H 0.433824 1.023989 0.949506 0.038 Uiso 1 1 calc R U . . .
N31 N 0.0648(3) 0.7598(3) 0.7924(3) 0.0325(12) Uani 1 1 d . . . . .
C31 C -0.0094(4) 0.7144(4) 0.7789(3) 0.0307(14) Uani 1 1 d . . . . .
H31 H -0.017188 0.716865 0.721128 0.037 Uiso 1 1 calc R U . . .
C32 C 0.1198(4) 0.7865(4) 0.7377(4) 0.0372(16) Uani 1 1 d . . . . .
H32 H 0.118307 0.780395 0.682412 0.045 Uiso 1 1 calc R U . . .
N32 N 0.0850(3) 0.7772(3) 0.8670(3) 0.0298(12) Uani 1 1 d . . . . .
N33 N -0.0851(3) 0.7529(3) 0.8179(3) 0.0290(12) Uani 1 1 d . . . . .
C33 C 0.1789(4) 0.8243(4) 0.7763(4) 0.0356(15) Uani 1 1 d . . . . .
H33 H 0.226572 0.849571 0.753554 0.043 Uiso 1 1 calc R U . . .
C34 C 0.1542(4) 0.8180(4) 0.8570(4) 0.0351(15) Uani 1 1 d . . . . .
N34 N -0.0964(3) 0.7547(3) 0.8977(3) 0.0327(12) Uani 1 1 d . . . . .
C35 C 0.1941(4) 0.8533(4) 0.9269(4) 0.0392(16) Uani 1 1 d . . . . .
N35 N 0.0162(3) 0.6087(3) 0.8752(3) 0.0268(11) Uani 1 1 d . . . . .
C36 C 0.2373(5) 0.7859(4) 0.9745(4) 0.0469(18) Uani 1 1 d . . . . .
H36A H 0.259368 0.808593 1.021399 0.070 Uiso 1 1 calc R U . . .
H36B H 0.283670 0.759731 0.941993 0.070 Uiso 1 1 calc R U . . .
H36C H 0.196221 0.746529 0.990443 0.070 Uiso 1 1 calc R U . . .
C37 C 0.2604(5) 0.9112(5) 0.8976(5) 0.059(2) Uani 1 1 d . . . . .
H37A H 0.284738 0.935087 0.942688 0.088 Uiso 1 1 calc R U . . .
H37B H 0.233878 0.953403 0.866025 0.088 Uiso 1 1 calc R U . . .
H37C H 0.304954 0.881979 0.865297 0.088 Uiso 1 1 calc R U . . .
C38 C 0.1265(5) 0.8989(4) 0.9790(4) 0.0514(19) Uani 1 1 d . . . . .
H38A H 0.152915 0.925091 1.021606 0.077 Uiso 1 1 calc R U . . .
H38B H 0.086227 0.861499 1.001253 0.077 Uiso 1 1 calc R U . . .
H38C H 0.097002 0.939309 0.947522 0.077 Uiso 1 1 calc R U . . .
C39 C -0.1481(4) 0.7921(4) 0.7834(4) 0.0455(18) Uani 1 1 d . . . . .
H39 H -0.152729 0.798805 0.728493 0.055 Uiso 1 1 calc R U . . .
C40 C -0.2042(5) 0.8206(4) 0.8408(4) 0.0488(19) Uani 1 1 d . . . . .
H40 H -0.255782 0.850475 0.834362 0.059 Uiso 1 1 calc R U . . .
C41 C -0.1699(4) 0.7963(4) 0.9132(4) 0.0330(15) Uani 1 1 d . . . . .
C42 C -0.2055(4) 0.8116(4) 0.9957(4) 0.0423(17) Uani 1 1 d . . . . .
C43 C -0.2121(5) 0.7327(4) 1.0388(4) 0.0463(18) Uani 1 1 d . . . . .
H43A H -0.233027 0.742619 1.093345 0.070 Uiso 1 1 calc R U . . .
H43B H -0.156416 0.704573 1.037974 0.070 Uiso 1 1 calc R U . . .
H43C H -0.251096 0.699732 1.012916 0.070 Uiso 1 1 calc R U . . .
C44 C -0.2918(5) 0.8560(5) 0.9936(5) 0.068(2) Uani 1 1 d . . . . .
H44A H -0.313667 0.868906 1.047331 0.102 Uiso 1 1 calc R U . . .
H44B H -0.330715 0.822154 0.968751 0.102 Uiso 1 1 calc R U . . .
H44C H -0.286383 0.905574 0.963310 0.102 Uiso 1 1 calc R U . . .
C45 C -0.1465(5) 0.8642(4) 1.0392(5) 0.052(2) Uani 1 1 d . . . . .
H45A H -0.170321 0.874605 1.092795 0.078 Uiso 1 1 calc R U . . .
H45B H -0.140901 0.915005 1.011114 0.078 Uiso 1 1 calc R U . . .
H45C H -0.090955 0.836299 1.041139 0.078 Uiso 1 1 calc R U . . .
C46 C 0.0039(4) 0.6275(3) 0.7996(3) 0.0275(13) Uani 1 1 d . . . . .
C47 C 0.0068(4) 0.5717(4) 0.7401(3) 0.0338(15) Uani 1 1 d . . . . .
H47 H -0.001212 0.587872 0.687463 0.041 Uiso 1 1 calc R U . . .
C48 C 0.0214(4) 0.4918(4) 0.7584(4) 0.0399(16) Uani 1 1 d . . . . .
H48 H 0.022944 0.451885 0.718815 0.048 Uiso 1 1 calc R U . . .
C49 C 0.0336(4) 0.4716(4) 0.8356(4) 0.0348(15) Uani 1 1 d . . . . .
H49 H 0.044452 0.417164 0.849518 0.042 Uiso 1 1 calc R U . . .
C50 C 0.0301(4) 0.5309(3) 0.8936(3) 0.0270(13) Uani 1 1 d . . . . .
C51 C 0.0426(4) 0.5089(4) 0.9780(3) 0.0298(14) Uani 1 1 d . . . . .
H51A H 0.067956 0.553328 1.004324 0.036 Uiso 1 1 calc R U . . .
H51B H 0.081840 0.461039 0.979884 0.036 Uiso 1 1 calc R U . . .
N61 N 0.4389(3) 0.3928(3) 0.7951(3) 0.0298(12) Uani 1 1 d . . . . .
C61 C 0.5113(4) 0.3436(3) 0.7645(4) 0.0327(15) Uani 1 1 d . . . . .
H61 H 0.502561 0.287930 0.783597 0.039 Uiso 1 1 calc R U . . .
N62 N 0.4283(3) 0.4696(3) 0.7724(3) 0.0340(12) Uani 1 1 d . . . . .
C62 C 0.3737(4) 0.3681(4) 0.8414(4) 0.0386(16) Uani 1 1 d . . . . .
H62 H 0.367768 0.316300 0.863267 0.046 Uiso 1 1 calc R U . . .
N63 N 0.5882(3) 0.3677(3) 0.7972(3) 0.0314(12) Uani 1 1 d . . . . .
C63 C 0.3176(4) 0.4330(4) 0.8505(4) 0.0408(16) Uani 1 1 d . . . . .
H63 H 0.265150 0.435041 0.880367 0.049 Uiso 1 1 calc R U . . .
N64 N 0.6156(3) 0.4422(3) 0.7848(3) 0.0339(12) Uani 1 1 d . . . . .
C64 C 0.3524(4) 0.4953(4) 0.8074(4) 0.0347(15) Uani 1 1 d . . . . .
N65 N 0.5297(3) 0.4085(3) 0.6352(3) 0.0280(11) Uani 1 1 d . . . . .
C66 C 0.3133(5) 0.5974(4) 0.7072(4) 0.055(2) Uani 1 1 d . . . . .
H66A H 0.293480 0.653270 0.700043 0.082 Uiso 1 1 calc R U . . .
H66B H 0.274259 0.562134 0.684452 0.082 Uiso 1 1 calc R U . . .
H66C H 0.369451 0.588386 0.680747 0.082 Uiso 1 1 calc R U . . .
C67 C 0.3770(5) 0.6379(4) 0.8294(5) 0.0499(19) Uani 1 1 d . . . . .
H67A H 0.352868 0.692777 0.825038 0.075 Uiso 1 1 calc R U . . .
H67B H 0.432033 0.633242 0.800211 0.075 Uiso 1 1 calc R U . . .
H67C H 0.383728 0.624912 0.884785 0.075 Uiso 1 1 calc R U . . .
C68 C 0.2308(5) 0.5908(4) 0.8360(5) 0.054(2) Uani 1 1 d . . . . .
H68A H 0.209533 0.646387 0.829844 0.081 Uiso 1 1 calc R U . . .
H68B H 0.234149 0.578483 0.891991 0.081 Uiso 1 1 calc R U . . .
H68C H 0.192668 0.554973 0.812804 0.081 Uiso 1 1 calc R U . . .
C69 C 0.6366(4) 0.3249(4) 0.8469(4) 0.0394(16) Uani 1 1 d . . . . .
H69 H 0.629288 0.271551 0.863919 0.047 Uiso 1 1 calc R U . . .
C70 C 0.6981(5) 0.3736(4) 0.8678(4) 0.0410(17) Uani 1 1 d . . . . .
H70 H 0.741892 0.360835 0.901850 0.049 Uiso 1 1 calc R U . . .
C71 C 0.6824(4) 0.4463(4) 0.8281(4) 0.0353(15) Uani 1 1 d . . . . .
C72 C 0.7320(4) 0.5215(4) 0.8304(4) 0.0440(17) Uani 1 1 d . . . . .
C73 C 0.7696(5) 0.5388(4) 0.7481(5) 0.052(2) Uani 1 1 d . . . . .
H73A H 0.796923 0.589764 0.748200 0.078 Uiso 1 1 calc R U . . .
H73B H 0.724807 0.541855 0.711237 0.078 Uiso 1 1 calc R U . . .
H73C H 0.811334 0.495815 0.731978 0.078 Uiso 1 1 calc R U . . .
C74 C 0.8035(5) 0.5081(5) 0.8860(5) 0.058(2) Uani 1 1 d . . . . .
H74A H 0.828563 0.559078 0.895135 0.087 Uiso 1 1 calc R U . . .
H74B H 0.846529 0.470047 0.862186 0.087 Uiso 1 1 calc R U . . .
H74C H 0.780986 0.486683 0.936095 0.087 Uiso 1 1 calc R U . . .
C75 C 0.6740(5) 0.5915(4) 0.8603(4) 0.0495(19) Uani 1 1 d . . . . .
H75A H 0.705815 0.639775 0.861435 0.074 Uiso 1 1 calc R U . . .
H75B H 0.650831 0.579666 0.913481 0.074 Uiso 1 1 calc R U . . .
H75C H 0.627818 0.600014 0.825302 0.074 Uiso 1 1 calc R U . . .
C76 C 0.5162(4) 0.3399(3) 0.6759(3) 0.0269(13) Uani 1 1 d . . . . .
C77 C 0.5052(4) 0.2681(4) 0.6398(4) 0.0358(15) Uani 1 1 d . . . . .
H77 H 0.496360 0.221375 0.670316 0.043 Uiso 1 1 calc R U . . .
C78 C 0.5073(4) 0.2648(4) 0.5591(4) 0.0399(17) Uani 1 1 d . . . . .
H78 H 0.499283 0.216271 0.532746 0.048 Uiso 1 1 calc R U . . .
C79 C 0.5214(4) 0.3342(4) 0.5176(4) 0.0375(16) Uani 1 1 d . . . . .
H79 H 0.524842 0.333329 0.461746 0.045 Uiso 1 1 calc R U . . .
C80 C 0.5307(4) 0.4052(3) 0.5568(4) 0.0301(14) Uani 1 1 d . . . . .
C81 C 0.5429(4) 0.4808(3) 0.5113(3) 0.0290(14) Uani 1 1 d . . . . .
H81A H 0.579218 0.468966 0.462986 0.035 Uiso 1 1 calc R U . . .
H81B H 0.571451 0.518868 0.543357 0.035 Uiso 1 1 calc R U . . .
C91 C 1.0063(4) 0.2098(4) 0.7234(4) 0.0315(14) Uani 1 1 d . . . . .
H91 H 0.997767 0.211212 0.781993 0.038 Uiso 1 1 calc R U . . .
N91 N 0.9320(3) 0.2512(3) 0.6921(3) 0.0319(12) Uani 1 1 d . . . . .
C92 C 0.8641(4) 0.2862(4) 0.7333(4) 0.0390(16) Uani 1 1 d . . . . .
H92 H 0.855712 0.288451 0.788908 0.047 Uiso 1 1 calc R U . . .
N92 N 0.9239(3) 0.2585(3) 0.6134(3) 0.0347(12) Uani 1 1 d . . . . .
C93 C 0.8103(5) 0.3175(4) 0.6808(4) 0.0437(17) Uani 1 1 d . . . . .
H93 H 0.757416 0.345569 0.691885 0.052 Uiso 1 1 calc R U . . .
N93 N 1.0816(3) 0.2536(3) 0.7023(3) 0.0298(12) Uani 1 1 d . . . . .
C94 C 0.8509(4) 0.2989(4) 0.6055(4) 0.0346(15) Uani 1 1 d . . . . .
N94 N 1.1072(3) 0.2662(3) 0.6253(3) 0.0327(12) Uani 1 1 d . . . . .
C95 C 0.8193(5) 0.3195(5) 0.5258(4) 0.0477(19) Uani 1 1 d . . . . .
N95 N 1.0263(3) 0.1055(3) 0.6228(3) 0.0261(11) Uani 1 1 d . . . . .
C96 C 0.8080(5) 0.2426(5) 0.4829(4) 0.055(2) Uani 1 1 d . . . . .
H96A H 0.786678 0.254819 0.431293 0.083 Uiso 1 1 calc R U . . .
H96B H 0.767709 0.210812 0.513511 0.083 Uiso 1 1 calc R U . . .
H96C H 0.862280 0.212126 0.476105 0.083 Uiso 1 1 calc R U . . .
C97 C 0.8818(5) 0.3706(5) 0.4807(5) 0.056(2) Uani 1 1 d . . . . .
H97A H 0.860488 0.385247 0.429638 0.085 Uiso 1 1 calc R U . . .
H97B H 0.936042 0.340226 0.472670 0.085 Uiso 1 1 calc R U . . .
H97C H 0.889242 0.419123 0.510766 0.085 Uiso 1 1 calc R U . . .
C98 C 0.7349(5) 0.3665(6) 0.5363(5) 0.079(3) Uani 1 1 d . . . . .
H98A H 0.714334 0.379866 0.484613 0.118 Uiso 1 1 calc R U . . .
H98B H 0.741770 0.415843 0.565334 0.118 Uiso 1 1 calc R U . . .
H98C H 0.694288 0.334131 0.565690 0.118 Uiso 1 1 calc R U . . .
C99 C 1.1313(4) 0.2860(4) 0.7515(4) 0.0366(16) Uani 1 1 d . . . . .
H99 H 1.125809 0.283678 0.807254 0.044 Uiso 1 1 calc R U . . .
C100 C 1.1915(4) 0.3232(4) 0.7071(4) 0.0435(17) Uani 1 1 d . . . . .
H100 H 1.236253 0.351716 0.725503 0.052 Uiso 1 1 calc R U . . .
C101 C 1.1741(4) 0.3107(4) 0.6283(4) 0.0358(15) Uani 1 1 d . . . . .
C102 C 1.2185(4) 0.3411(4) 0.5539(4) 0.0421(17) Uani 1 1 d . . . . .
C103 C 1.2569(4) 0.2720(4) 0.5026(4) 0.0445(17) Uani 1 1 d . . . . .
H10A H 1.283715 0.293353 0.454246 0.067 Uiso 1 1 calc R U . . .
H10B H 1.212465 0.237163 0.489301 0.067 Uiso 1 1 calc R U . . .
H10C H 1.299094 0.241129 0.531400 0.067 Uiso 1 1 calc R U . . .
C104 C 1.2901(5) 0.3937(5) 0.5762(5) 0.069(3) Uani 1 1 d . . . . .
H10D H 1.319688 0.412964 0.528250 0.104 Uiso 1 1 calc R U . . .
H10E H 1.329784 0.362010 0.607074 0.104 Uiso 1 1 calc R U . . .
H10F H 1.266218 0.439451 0.607378 0.104 Uiso 1 1 calc R U . . .
C105 C 1.1556(5) 0.3916(4) 0.5084(5) 0.054(2) Uani 1 1 d . . . . .
H10G H 1.184871 0.415267 0.462476 0.080 Uiso 1 1 calc R U . . .
H10H H 1.129412 0.434258 0.542432 0.080 Uiso 1 1 calc R U . . .
H10I H 1.112068 0.357795 0.491165 0.080 Uiso 1 1 calc R U . . .
C106 C 1.0163(4) 0.1229(4) 0.6996(3) 0.0273(13) Uani 1 1 d . . . . .
C107 C 1.0158(4) 0.0666(4) 0.7587(4) 0.0327(15) Uani 1 1 d . . . . .
H107 H 1.009350 0.082407 0.812290 0.039 Uiso 1 1 calc R U . . .
C108 C 1.0248(4) -0.0137(4) 0.7383(4) 0.0366(15) Uani 1 1 d . . . . .
H108 H 1.024228 -0.054310 0.777427 0.044 Uiso 1 1 calc R U . . .
C109 C 1.0346(4) -0.0328(4) 0.6597(4) 0.0349(15) Uani 1 1 d . . . . .
H109 H 1.041527 -0.087370 0.644325 0.042 Uiso 1 1 calc R U . . .
C110 C 1.0344(4) 0.0265(3) 0.6027(3) 0.0280(13) Uani 1 1 d . . . . .
C111 C 1.0430(4) 0.0056(4) 0.5166(3) 0.0297(14) Uani 1 1 d . . . . .
H11A H 1.078849 -0.044328 0.509191 0.036 Uiso 1 1 calc R U . . .
H11B H 1.071258 0.048726 0.487183 0.036 Uiso 1 1 calc R U . . .
C65 C 0.3177(4) 0.5795(4) 0.7947(4) 0.0389(16) Uani 1 1 d . . . . .

loop_
_atom_site_aniso_label
_atom_site_aniso_U_11
_atom_site_aniso_U_22
_atom_site_aniso_U_33
_atom_site_aniso_U_23
_atom_site_aniso_U_13
_atom_site_aniso_U_12
Br1 0.0596(5) 0.0276(3) 0.0349(4) 0.0000(3) 0.0083(3) 0.0021(3)
Cu1 0.0427(5) 0.0287(4) 0.0423(5) -0.0049(3) 0.0016(4) 0.0003(4)
N1 0.040(3) 0.028(3) 0.038(3) -0.008(2) 0.001(3) 0.002(2)
C1 0.038(4) 0.029(3) 0.036(4) -0.008(3) -0.003(3) 0.001(3)
Br2 0.0523(5) 0.0434(4) 0.0257(4) -0.0080(3) 0.0015(3) -0.0121(3)
Cu2 0.0358(5) 0.0357(4) 0.0274(4) -0.0049(3) 0.0011(3) -0.0016(3)
C2 0.056(5) 0.043(4) 0.026(4) -0.013(3) 0.004(3) 0.004(4)
N2 0.028(3) 0.031(3) 0.039(3) -0.008(2) 0.001(2) 0.002(2)
Br3 0.0504(4) 0.0272(3) 0.0368(4) -0.0048(3) -0.0031(3) -0.0096(3)
C3 0.035(4) 0.053(4) 0.037(4) 0.002(3) 0.006(3) 0.002(3)
N3 0.045(4) 0.031(3) 0.039(3) -0.012(2) -0.006(3) -0.005(3)
Cu3 0.0383(5) 0.0274(4) 0.0395(5) -0.0030(3) -0.0014(4) -0.0054(3)
Cu4 0.0342(5) 0.0350(4) 0.0268(4) -0.0028(3) 0.0015(3) -0.0029(3)
Br4 0.0451(4) 0.0446(4) 0.0267(4) 0.0009(3) -0.0013(3) -0.0085(3)
C4 0.032(4) 0.044(4) 0.030(4) -0.002(3) -0.002(3) -0.005(3)
N4 0.037(3) 0.039(3) 0.034(3) -0.003(2) -0.002(3) -0.009(3)
C9 0.054(5) 0.047(4) 0.046(5) -0.010(3) -0.007(4) -0.010(4)
C8 0.053(5) 0.045(4) 0.073(6) 0.012(4) 0.013(4) 0.003(4)
C7 0.076(6) 0.048(5) 0.069(6) -0.018(4) 0.005(5) -0.023(4)
C6 0.036(4) 0.057(5) 0.068(6) 0.004(4) 0.007(4) -0.015(4)
N5 0.027(3) 0.025(3) 0.035(3) -0.008(2) 0.002(2) -0.004(2)
C5 0.039(4) 0.048(4) 0.047(5) 0.002(3) 0.009(3) 0.002(3)
C10 0.057(5) 0.060(5) 0.051(5) -0.003(4) -0.018(4) -0.024(4)
C11 0.036(4) 0.048(4) 0.042(4) 0.009(3) 0.000(3) -0.007(3)
C12 0.049(5) 0.049(5) 0.068(6) 0.011(4) -0.012(4) -0.012(4)
C13 0.064(6) 0.060(5) 0.093(7) 0.038(5) -0.033(5) -0.023(4)
C14 0.065(6) 0.076(6) 0.089(7) 0.023(5) -0.033(5) -0.019(5)
C15 0.057(6) 0.044(5) 0.103(8) -0.001(4) -0.023(5) 0.002(4)
C16 0.027(4) 0.032(3) 0.040(4) -0.013(3) -0.003(3) -0.001(3)
C17 0.036(4) 0.023(3) 0.046(4) -0.013(3) -0.005(3) -0.003(3)
C18 0.046(4) 0.025(3) 0.045(4) -0.001(3) -0.004(3) -0.011(3)
C19 0.035(4) 0.028(3) 0.037(4) -0.006(3) 0.003(3) -0.007(3)
C20 0.021(3) 0.028(3) 0.038(4) -0.002(3) -0.004(3) -0.004(3)
C21 0.030(4) 0.028(3) 0.036(4) -0.005(3) 0.004(3) -0.003(3)
N31 0.037(3) 0.032(3) 0.027(3) -0.001(2) 0.007(2) 0.003(2)
C31 0.031(4) 0.039(4) 0.022(3) -0.002(2) 0.000(3) -0.001(3)
C32 0.042(4) 0.036(4) 0.031(4) 0.008(3) 0.011(3) 0.004(3)
N32 0.029(3) 0.031(3) 0.029(3) -0.002(2) 0.004(2) -0.003(2)
N33 0.025(3) 0.039(3) 0.023(3) 0.000(2) -0.004(2) 0.004(2)
C33 0.029(4) 0.034(3) 0.043(4) 0.002(3) 0.007(3) 0.000(3)
C34 0.035(4) 0.028(3) 0.041(4) -0.001(3) 0.005(3) 0.003(3)
N34 0.026(3) 0.034(3) 0.036(3) -0.001(2) 0.002(2) 0.005(2)
C35 0.035(4) 0.039(4) 0.043(4) -0.005(3) 0.005(3) -0.006(3)
N35 0.025(3) 0.031(3) 0.024(3) -0.009(2) -0.002(2) -0.004(2)
C36 0.042(5) 0.050(4) 0.049(5) -0.007(3) -0.007(3) -0.004(4)
C37 0.051(5) 0.058(5) 0.070(6) -0.005(4) -0.007(4) -0.025(4)
C38 0.061(5) 0.035(4) 0.058(5) -0.012(3) 0.000(4) -0.001(4)
C39 0.036(4) 0.059(5) 0.041(4) 0.009(3) -0.003(3) 0.005(4)
C40 0.035(4) 0.058(5) 0.050(5) 0.003(4) 0.009(3) 0.015(4)
C41 0.031(4) 0.029(3) 0.039(4) -0.002(3) 0.000(3) -0.004(3)
C42 0.028(4) 0.059(5) 0.037(4) -0.016(3) 0.005(3) 0.009(3)
C43 0.042(4) 0.065(5) 0.032(4) -0.003(3) 0.008(3) -0.018(4)
C44 0.054(6) 0.090(7) 0.053(5) -0.007(4) 0.020(4) 0.022(5)
C45 0.047(5) 0.044(4) 0.062(5) -0.014(4) 0.015(4) 0.004(4)
C46 0.026(3) 0.030(3) 0.026(3) 0.000(2) 0.003(3) -0.003(3)
C47 0.039(4) 0.044(4) 0.020(3) -0.006(3) -0.001(3) -0.006(3)
C48 0.046(4) 0.044(4) 0.031(4) -0.015(3) 0.002(3) -0.008(3)
C49 0.042(4) 0.034(3) 0.028(4) -0.006(3) 0.005(3) -0.005(3)
C50 0.022(3) 0.032(3) 0.027(3) 0.000(2) -0.003(3) 0.000(3)
C51 0.032(4) 0.034(3) 0.023(3) -0.003(2) 0.003(3) 0.002(3)
N61 0.033(3) 0.024(3) 0.033(3) -0.002(2) 0.001(2) -0.005(2)
C61 0.039(4) 0.025(3) 0.034(4) 0.000(3) 0.002(3) -0.005(3)
N62 0.028(3) 0.029(3) 0.044(3) -0.004(2) 0.004(2) -0.001(2)
C62 0.038(4) 0.037(4) 0.042(4) 0.001(3) 0.005(3) -0.012(3)
N63 0.030(3) 0.030(3) 0.034(3) -0.005(2) -0.001(2) -0.001(2)
C63 0.033(4) 0.040(4) 0.048(4) -0.010(3) 0.008(3) -0.005(3)
N64 0.035(3) 0.034(3) 0.033(3) -0.004(2) -0.003(2) 0.000(2)
C64 0.030(4) 0.037(4) 0.037(4) -0.013(3) -0.002(3) -0.006(3)
N65 0.021(3) 0.030(3) 0.033(3) -0.003(2) 0.002(2) 0.000(2)
C66 0.065(6) 0.037(4) 0.061(5) -0.012(3) -0.015(4) 0.014(4)
C67 0.046(5) 0.041(4) 0.062(5) -0.016(3) 0.008(4) -0.008(3)
C68 0.039(5) 0.043(4) 0.079(6) -0.009(4) 0.004(4) -0.001(4)
C69 0.044(4) 0.040(4) 0.034(4) 0.001(3) -0.002(3) 0.003(3)
C70 0.042(4) 0.050(4) 0.031(4) -0.001(3) -0.008(3) 0.006(3)
C71 0.033(4) 0.038(4) 0.033(4) -0.009(3) 0.001(3) 0.003(3)
C72 0.036(4) 0.052(4) 0.044(4) -0.011(3) -0.008(3) -0.001(3)
C73 0.042(5) 0.049(4) 0.067(5) 0.001(4) -0.006(4) -0.014(4)
C74 0.038(5) 0.060(5) 0.078(6) -0.005(4) -0.019(4) -0.006(4)
C75 0.058(5) 0.043(4) 0.049(5) -0.010(3) -0.015(4) -0.008(4)
C76 0.023(3) 0.027(3) 0.031(3) -0.005(2) -0.002(3) -0.002(3)
C77 0.042(4) 0.025(3) 0.041(4) 0.000(3) -0.001(3) -0.004(3)
C78 0.054(5) 0.025(3) 0.041(4) -0.007(3) -0.007(3) -0.001(3)
C79 0.040(4) 0.038(4) 0.035(4) -0.001(3) -0.005(3) -0.002(3)
C80 0.025(3) 0.025(3) 0.039(4) -0.001(3) 0.000(3) -0.002(3)
C81 0.028(4) 0.028(3) 0.031(3) -0.004(2) 0.004(3) 0.001(3)
C91 0.038(4) 0.033(3) 0.024(3) -0.008(2) 0.000(3) -0.002(3)
N91 0.027(3) 0.035(3) 0.032(3) -0.007(2) 0.005(2) 0.001(2)
C92 0.037(4) 0.039(4) 0.040(4) -0.012(3) 0.008(3) -0.001(3)
N92 0.029(3) 0.042(3) 0.033(3) 0.002(2) 0.004(2) 0.000(2)
C93 0.035(4) 0.049(4) 0.046(4) -0.008(3) -0.001(3) 0.005(3)
N93 0.031(3) 0.030(3) 0.028(3) -0.009(2) 0.000(2) -0.001(2)
C94 0.029(4) 0.038(4) 0.036(4) -0.003(3) -0.001(3) -0.001(3)
N94 0.036(3) 0.031(3) 0.032(3) -0.007(2) 0.003(2) -0.005(2)
C95 0.036(4) 0.061(5) 0.043(4) 0.007(4) 0.009(3) 0.014(4)
N95 0.022(3) 0.032(3) 0.024(3) -0.006(2) 0.001(2) -0.004(2)
C96 0.054(5) 0.083(6) 0.031(4) 0.002(4) -0.006(3) -0.017(4)
C97 0.059(5) 0.054(5) 0.053(5) 0.012(4) 0.009(4) 0.007(4)
C98 0.051(6) 0.117(8) 0.063(6) 0.005(5) -0.004(4) 0.033(5)
C99 0.038(4) 0.044(4) 0.028(4) -0.016(3) -0.007(3) 0.006(3)
C100 0.029(4) 0.051(4) 0.051(5) -0.016(3) 0.003(3) -0.009(3)
C101 0.029(4) 0.029(3) 0.049(4) -0.010(3) 0.006(3) -0.005(3)
C102 0.042(4) 0.032(4) 0.053(5) -0.008(3) 0.011(3) -0.015(3)
C103 0.037(4) 0.049(4) 0.047(4) -0.006(3) 0.006(3) -0.005(3)
C104 0.066(6) 0.077(6) 0.066(6) -0.021(4) 0.017(4) -0.042(5)
C105 0.059(5) 0.031(4) 0.068(5) 0.006(3) 0.015(4) -0.001(4)
C106 0.017(3) 0.037(3) 0.027(3) -0.004(3) 0.001(2) 0.000(3)
C107 0.037(4) 0.041(4) 0.021(3) -0.007(3) -0.006(3) -0.001(3)
C108 0.043(4) 0.038(4) 0.029(4) -0.003(3) -0.006(3) -0.003(3)
C109 0.043(4) 0.025(3) 0.038(4) -0.006(3) -0.009(3) -0.001(3)
C110 0.022(3) 0.033(3) 0.029(3) -0.005(3) -0.002(3) 0.002(3)
C111 0.029(4) 0.032(3) 0.028(3) -0.005(2) 0.000(3) -0.003(3)
C65 0.027(4) 0.031(3) 0.057(5) -0.012(3) 0.007(3) 0.002(3)

loop_
_atom_type_symbol
_atom_type_description
_atom_type_scat_dispersion_real
_atom_type_scat_dispersion_imag
_atom_type_scat_source
C C 0.0033 0.0016 'International Tables Vol C Tables 4.2.6.8 and 6.1.1.4'
H H 0.0000 0.0000 'International Tables Vol C Tables 4.2.6.8 and 6.1.1.4'
N N 0.0061 0.0033 'International Tables Vol C Tables 4.2.6.8 and 6.1.1.4'
Cu Cu 0.3201 1.2651 'International Tables Vol C Tables 4.2.6.8 and 6.1.1.4'
Br Br -0.2901 2.4595 'International Tables Vol C Tables 4.2.6.8 and 6.1.1.4'

loop_
_geom_angle_atom_site_label_1
_geom_angle_atom_site_label_2
_geom_angle_atom_site_label_3
_geom_angle
_geom_angle_site_symmetry_1
_geom_angle_site_symmetry_3
_geom_angle_publ_flag
N5 Cu1 N2 89.74(19) . . ?
N5 Cu1 N4 91.30(19) . . ?
N2 Cu1 N4 89.3(2) . . ?
N5 Cu1 Br1 126.06(14) . . ?
N2 Cu1 Br1 128.26(14) . . ?
N4 Cu1 Br1 121.16(15) . . ?
N2 N1 C2 111.1(5) . . ?
N2 N1 C1 122.5(5) . . ?
C2 N1 C1 126.4(5) . . ?
N3 C1 N1 110.7(5) . . ?
N3 C1 C16 112.4(5) . . ?
N1 C1 C16 114.1(5) . . ?
N34 Cu2 N35 89.9(2) . . ?
N34 Cu2 N32 88.49(19) . . ?
N35 Cu2 N32 92.57(19) . . ?
N34 Cu2 Br2 128.78(15) . . ?
N35 Cu2 Br2 126.74(13) . . ?
N32 Cu2 Br2 119.39(14) . . ?
C3 C2 N1 106.2(6) . . ?
C4 N2 N1 106.7(5) . . ?
C4 N2 Cu1 142.6(4) . . ?
N1 N2 Cu1 109.4(4) . . ?
C2 C3 C4 107.2(6) . . ?
C9 N3 N4 111.1(5) . . ?
C9 N3 C1 126.7(6) . . ?
N4 N3 C1 122.0(5) . . ?
N65 Cu3 N62 87.3(2) . . ?
N65 Cu3 N64 91.78(19) . . ?
N62 Cu3 N64 90.5(2) . . ?
N65 Cu3 Br3 126.72(14) . . ?
N62 Cu3 Br3 128.98(14) . . ?
N64 Cu3 Br3 120.45(15) . . ?
N92 Cu4 N95 89.66(19) . . ?
N92 Cu4 N94 88.8(2) . . ?
N95 Cu4 N94 92.27(19) . . ?
N92 Cu4 Br4 125.87(14) . . ?
N95 Cu4 Br4 126.80(14) . . ?
N94 Cu4 Br4 122.50(14) . . ?
N2 C4 C3 108.9(6) . . ?
N2 C4 C5 122.3(6) . . ?
C3 C4 C5 128.8(6) . . ?
C11 N4 N3 105.7(5) . . ?
C11 N4 Cu1 145.1(5) . . ?
N3 N4 Cu1 109.1(4) . . ?
N3 C9 C10 106.5(6) . . ?
C20 N5 C16 116.9(5) . . ?
C20 N5 Cu1 130.2(4) . . ?
C16 N5 Cu1 112.8(4) . . ?
C4 C5 C7 109.4(6) . . ?
C4 C5 C8 111.1(6) . . ?
C7 C5 C8 108.9(6) . . ?
C4 C5 C6 109.9(6) . . ?
C7 C5 C6 109.1(7) . . ?
C8 C5 C6 108.4(6) . . ?
C9 C10 C11 106.7(6) . . ?
N4 C11 C10 110.0(6) . . ?
N4 C11 C12 121.8(7) . . ?
C10 C11 C12 128.1(7) . . ?
C11 C12 C13 109.7(7) . . ?
C11 C12 C15 109.7(6) . . ?
C13 C12 C15 108.8(7) . . ?
C11 C12 C14 110.8(7) . . ?
C13 C12 C14 109.1(6) . . ?
C15 C12 C14 108.7(7) . . ?
N5 C16 C17 123.3(6) . . ?
N5 C16 C1 117.9(5) . . ?
C17 C16 C1 118.8(5) . . ?
C18 C17 C16 119.4(6) . . ?
C17 C18 C19 118.2(6) . . ?
C18 C19 C20 120.2(6) . . ?
N5 C20 C19 121.9(6) . . ?
N5 C20 C21 117.7(5) . . ?
C19 C20 C21 120.3(6) . . ?
C20 C21 C21 111.3(6) . 2_677 ?
C32 N31 N32 112.5(5) . . ?
C32 N31 C31 126.6(5) . . ?
N32 N31 C31 120.9(5) . . ?
N33 C31 N31 110.7(5) . . ?
N33 C31 C46 113.5(5) . . ?
N31 C31 C46 112.1(5) . . ?
N31 C32 C33 106.9(6) . . ?
C34 N32 N31 104.6(5) . . ?
C34 N32 Cu2 144.2(4) . . ?
N31 N32 Cu2 109.4(4) . . ?
C39 N33 N34 112.0(5) . . ?
C39 N33 C31 126.8(5) . . ?
N34 N33 C31 121.2(4) . . ?
C32 C33 C34 105.5(6) . . ?
N32 C34 C33 110.5(6) . . ?
N32 C34 C35 120.9(6) . . ?
C33 C34 C35 128.5(6) . . ?
C41 N34 N33 105.3(5) . . ?
C41 N34 Cu2 142.4(4) . . ?
N33 N34 Cu2 111.3(4) . . ?
C34 C35 C38 109.6(6) . . ?
C34 C35 C37 109.6(6) . . ?
C38 C35 C37 108.9(6) . . ?
C34 C35 C36 110.0(5) . . ?
C38 C35 C36 110.0(6) . . ?
C37 C35 C36 108.8(6) . . ?
C50 N35 C46 118.0(5) . . ?
C50 N35 Cu2 128.6(4) . . ?
C46 N35 Cu2 113.4(4) . . ?
N33 C39 C40 107.7(6) . . ?
C39 C40 C41 105.7(6) . . ?
N34 C41 C40 109.2(6) . . ?
N34 C41 C42 121.9(5) . . ?
C40 C41 C42 128.9(6) . . ?
C41 C42 C43 109.4(6) . . ?
C41 C42 C44 109.3(6) . . ?
C43 C42 C44 111.0(6) . . ?
C41 C42 C45 109.7(6) . . ?
C43 C42 C45 108.9(6) . . ?
C44 C42 C45 108.6(6) . . ?
N35 C46 C47 123.5(5) . . ?
N35 C46 C31 117.9(5) . . ?
C47 C46 C31 118.5(5) . . ?
C46 C47 C48 118.9(6) . . ?
C49 C48 C47 118.3(6) . . ?
C48 C49 C50 120.3(6) . . ?
N35 C50 C49 121.0(5) . . ?
N35 C50 C51 118.6(5) . . ?
C49 C50 C51 120.4(5) . . ?
C50 C51 C51 110.7(6) . 2_567 ?
N62 N61 C62 113.0(5) . . ?
N62 N61 C61 120.3(5) . . ?
C62 N61 C61 126.4(5) . . ?
N61 C61 N63 110.9(5) . . ?
N61 C61 C76 111.9(5) . . ?
N63 C61 C76 113.9(5) . . ?
N61 N62 C64 104.6(5) . . ?
N61 N62 Cu3 111.5(4) . . ?
C64 N62 Cu3 143.5(4) . . ?
N61 C62 C63 106.0(6) . . ?
N64 N63 C69 111.7(5) . . ?
N64 N63 C61 121.2(5) . . ?
C69 N63 C61 126.9(5) . . ?
C62 C63 C64 106.7(6) . . ?
C71 N64 N63 105.4(5) . . ?
C71 N64 Cu3 143.9(4) . . ?
N63 N64 Cu3 110.7(4) . . ?
N62 C64 C63 109.7(5) . . ?
N62 C64 C65 120.4(6) . . ?
C63 C64 C65 129.9(6) . . ?
C80 N65 C76 117.5(5) . . ?
C80 N65 Cu3 129.2(4) . . ?
C76 N65 Cu3 113.0(4) . . ?
N63 C69 C70 106.9(6) . . ?
C69 C70 C71 105.3(6) . . ?
N64 C71 C70 110.6(6) . . ?
N64 C71 C72 121.9(5) . . ?
C70 C71 C72 127.4(6) . . ?
C75 C72 C73 110.5(6) . . ?
C75 C72 C71 109.6(6) . . ?
C73 C72 C71 109.1(6) . . ?
C75 C72 C74 109.1(6) . . ?
C73 C72 C74 109.1(6) . . ?
C71 C72 C74 109.6(6) . . ?
N65 C76 C77 122.9(6) . . ?
N65 C76 C61 118.1(5) . . ?
C77 C76 C61 118.9(5) . . ?
C78 C77 C76 119.2(6) . . ?
C77 C78 C79 118.0(6) . . ?
C78 C79 C80 120.4(6) . . ?
N65 C80 C79 121.8(5) . . ?
N65 C80 C81 118.1(5) . . ?
C79 C80 C81 120.1(6) . . ?
C80 C81 C81 110.5(6) . 2_666 ?
N93 C91 N91 110.2(5) . . ?
N93 C91 C106 112.7(5) . . ?
N91 C91 C106 112.6(5) . . ?
C92 N91 N92 110.9(5) . . ?
C92 N91 C91 127.7(5) . . ?
N92 N91 C91 121.4(5) . . ?
N91 C92 C93 108.0(6) . . ?
C94 N92 N91 105.9(5) . . ?
C94 N92 Cu4 142.9(4) . . ?
N91 N92 Cu4 111.1(4) . . ?
C92 C93 C94 104.7(6) . . ?
C99 N93 N94 112.3(5) . . ?
C99 N93 C91 126.7(5) . . ?
N94 N93 C91 121.0(5) . . ?
N92 C94 C93 110.4(5) . . ?
N92 C94 C95 121.9(6) . . ?
C93 C94 C95 127.6(6) . . ?
C101 N94 N93 104.6(5) . . ?
C101 N94 Cu4 144.7(5) . . ?
N93 N94 Cu4 110.7(4) . . ?
C96 C95 C94 108.4(6) . . ?
C96 C95 C97 111.3(6) . . ?
C94 C95 C97 109.5(6) . . ?
C96 C95 C98 109.3(7) . . ?
C94 C95 C98 109.4(6) . . ?
C97 C95 C98 108.9(6) . . ?
C106 N95 C110 117.2(5) . . ?
C106 N95 Cu4 113.6(4) . . ?
C110 N95 Cu4 129.2(4) . . ?
N93 C99 C100 107.2(6) . . ?
C99 C100 C101 106.0(6) . . ?
N94 C101 C100 110.0(6) . . ?
N94 C101 C102 120.9(6) . . ?
C100 C101 C102 129.1(6) . . ?
C101 C102 C105 108.9(6) . . ?
C101 C102 C103 111.3(5) . . ?
C105 C102 C103 109.9(6) . . ?
C101 C102 C104 109.0(6) . . ?
C105 C102 C104 109.1(6) . . ?
C103 C102 C104 108.5(6) . . ?
N95 C106 C107 124.2(6) . . ?
N95 C106 C91 118.2(5) . . ?
C107 C106 C91 117.5(5) . . ?
C106 C107 C108 118.6(6) . . ?
C109 C108 C107 118.0(6) . . ?
C108 C109 C110 120.8(6) . . ?
N95 C110 C109 121.1(5) . . ?
N95 C110 C111 118.0(5) . . ?
C109 C110 C111 120.9(5) . . ?
C110 C111 C111 111.8(6) . 2_756 ?
C64 C65 C68 109.7(6) . . ?
C64 C65 C66 110.7(5) . . ?
C68 C65 C66 110.1(6) . . ?
C64 C65 C67 108.7(6) . . ?
C68 C65 C67 109.5(6) . . ?
C66 C65 C67 108.2(6) . . ?

loop_
_geom_bond_atom_site_label_1
_geom_bond_atom_site_label_2
_geom_bond_distance
_geom_bond_site_symmetry_2
_geom_bond_publ_flag
Br1 Cu1 2.3397(11) . ?
Cu1 N5 2.117(5) . ?
Cu1 N2 2.140(5) . ?
Cu1 N4 2.159(5) . ?
N1 N2 1.345(7) . ?
N1 C2 1.361(8) . ?
N1 C1 1.449(8) . ?
C1 N3 1.436(8) . ?
C1 C16 1.510(9) . ?
Br2 Cu2 2.3261(11) . ?
Cu2 N34 2.079(5) . ?
Cu2 N35 2.118(5) . ?
Cu2 N32 2.150(5) . ?
C2 C3 1.360(10) . ?
N2 C4 1.336(8) . ?
Br3 Cu3 2.3367(11) . ?
C3 C4 1.396(9) . ?
N3 C9 1.357(8) . ?
N3 N4 1.363(7) . ?
Cu3 N65 2.104(5) . ?
Cu3 N62 2.118(5) . ?
Cu3 N64 2.129(5) . ?
Cu4 N92 2.098(5) . ?
Cu4 N95 2.114(5) . ?
Cu4 N94 2.117(5) . ?
Cu4 Br4 2.3304(11) . ?
C4 C5 1.489(9) . ?
N4 C11 1.339(8) . ?
C9 C10 1.369(10) . ?
C8 C5 1.533(9) . ?
C7 C5 1.531(10) . ?
C6 C5 1.543(10) . ?
N5 C20 1.338(8) . ?
N5 C16 1.359(7) . ?
C10 C11 1.392(10) . ?
C11 C12 1.501(10) . ?
C12 C13 1.534(10) . ?
C12 C15 1.537(12) . ?
C12 C14 1.537(11) . ?
C16 C17 1.375(8) . ?
C17 C18 1.360(9) . ?
C18 C19 1.379(9) . ?
C19 C20 1.388(8) . ?
C20 C21 1.503(8) . ?
C21 C21 1.540(12) 2_677 ?
N31 C32 1.332(8) . ?
N31 N32 1.368(7) . ?
N31 C31 1.472(8) . ?
C31 N33 1.459(8) . ?
C31 C46 1.503(8) . ?
C32 C33 1.368(9) . ?
N32 C34 1.331(8) . ?
N33 C39 1.335(8) . ?
N33 N34 1.361(7) . ?
C33 C34 1.412(9) . ?
C34 C35 1.522(9) . ?
N34 C41 1.342(8) . ?
C35 C38 1.525(10) . ?
C35 C37 1.533(9) . ?
C35 C36 1.543(9) . ?
N35 C50 1.347(7) . ?
N35 C46 1.349(7) . ?
C39 C40 1.353(10) . ?
C40 C41 1.428(9) . ?
C41 C42 1.501(9) . ?
C42 C43 1.514(9) . ?
C42 C44 1.530(10) . ?
C42 C45 1.548(10) . ?
C46 C47 1.380(8) . ?
C47 C48 1.383(9) . ?
C48 C49 1.381(8) . ?
C49 C50 1.401(8) . ?
C50 C51 1.507(8) . ?
C51 C51 1.552(12) 2_567 ?
N61 N62 1.347(6) . ?
N61 C62 1.347(8) . ?
N61 C61 1.451(8) . ?
C61 N63 1.456(8) . ?
C61 C76 1.509(8) . ?
N62 C64 1.362(8) . ?
C62 C63 1.370(9) . ?
N63 N64 1.356(7) . ?
N63 C69 1.357(8) . ?
C63 C64 1.394(9) . ?
N64 C71 1.338(8) . ?
C64 C65 1.506(9) . ?
N65 C80 1.337(8) . ?
N65 C76 1.360(7) . ?
C66 C65 1.527(10) . ?
C67 C65 1.543(9) . ?
C68 C65 1.515(10) . ?
C69 C70 1.374(10) . ?
C70 C71 1.409(9) . ?
C71 C72 1.526(9) . ?
C72 C75 1.522(10) . ?
C72 C73 1.524(10) . ?
C72 C74 1.532(10) . ?
C76 C77 1.378(8) . ?
C77 C78 1.375(9) . ?
C78 C79 1.380(8) . ?
C79 C80 1.386(9) . ?
C80 C81 1.498(8) . ?
C81 C81 1.548(11) 2_666 ?
C91 N93 1.466(8) . ?
C91 N91 1.467(8) . ?
C91 C106 1.510(8) . ?
N91 C92 1.358(8) . ?
N91 N92 1.360(7) . ?
C92 C93 1.361(9) . ?
N92 C94 1.328(8) . ?
C93 C94 1.428(9) . ?
N93 C99 1.327(8) . ?
N93 N94 1.368(7) . ?
C94 C95 1.510(9) . ?
N94 C101 1.339(8) . ?
C95 C96 1.510(11) . ?
C95 C97 1.520(10) . ?
C95 C98 1.520(10) . ?
N95 C106 1.341(7) . ?
N95 C110 1.364(7) . ?
C99 C100 1.362(9) . ?
C100 C101 1.407(9) . ?
C101 C102 1.514(9) . ?
C102 C105 1.522(10) . ?
C102 C103 1.531(9) . ?
C102 C104 1.547(10) . ?
C106 C107 1.376(8) . ?
C107 C108 1.390(8) . ?
C108 C109 1.376(9) . ?
C109 C110 1.388(8) . ?
C110 C111 1.506(8) . ?
C111 C111 1.538(12) 2_756 ?

loop_
_geom_hbond_atom_site_label_D
_geom_hbond_atom_site_label_H
_geom_hbond_atom_site_label_A
_geom_hbond_distance_DH
_geom_hbond_distance_HA
_geom_hbond_distance_DA
_geom_hbond_angle_DHA
_geom_hbond_site_symmetry_A
_geom_hbond_publ_flag
C1 H1 Br3 1.00 2.59 3.590(6) 174.1 . yes
C19 H19 Br1 0.95 2.81 3.565(7) 137.5 2_677 yes
C31 H31 Br4 1.00 2.68 3.607(6) 154.3 2_666 yes
C39 H39 Br4 0.95 2.80 3.586(7) 140.8 2_666 yes
C49 H49 Br2 0.95 2.80 3.576(6) 139.7 2_567 yes
C61 H61 Br1 1.00 2.64 3.631(6) 172.1 1_545 yes
C77 H77 Br1 0.95 2.92 3.783(6) 151.7 1_545 yes
C79 H79 Br3 0.95 2.78 3.586(6) 143.2 2_666 yes
C81 H81B Br3 0.99 2.93 3.823(6) 151.2 . yes
C91 H91 Br2 1.00 2.68 3.597(6) 151.7 2_667 yes
C92 H92 Br2 0.95 2.84 3.589(7) 136.1 2_667 yes
C109 H109 Br4 0.95 2.83 3.602(6) 139.5 2_756 yes

loop_
_geom_torsion_atom_site_label_1
_geom_torsion_atom_site_label_2
_geom_torsion_atom_site_label_3
_geom_torsion_atom_site_label_4
_geom_torsion
_geom_torsion_site_symmetry_1
_geom_torsion_site_symmetry_2
_geom_torsion_site_symmetry_3
_geom_torsion_site_symmetry_4
_geom_torsion_publ_flag
N2 N1 C1 N3 70.8(7) . . . . ?
C2 N1 C1 N3 -106.7(7) . . . . ?
N2 N1 C1 C16 -57.2(7) . . . . ?
C2 N1 C1 C16 125.3(7) . . . . ?
N2 N1 C2 C3 0.3(7) . . . . ?
C1 N1 C2 C3 178.1(6) . . . . ?
C2 N1 N2 C4 -0.4(7) . . . . ?
C1 N1 N2 C4 -178.3(5) . . . . ?
C2 N1 N2 Cu1 169.5(4) . . . . ?
C1 N1 N2 Cu1 -8.3(7) . . . . ?
N1 C2 C3 C4 -0.1(7) . . . . ?
N1 C1 N3 C9 115.8(7) . . . . ?
C16 C1 N3 C9 -115.3(7) . . . . ?
N1 C1 N3 N4 -59.3(7) . . . . ?
C16 C1 N3 N4 69.6(7) . . . . ?
N1 N2 C4 C3 0.3(7) . . . . ?
Cu1 N2 C4 C3 -164.0(5) . . . . ?
N1 N2 C4 C5 179.2(6) . . . . ?
Cu1 N2 C4 C5 14.9(11) . . . . ?
C2 C3 C4 N2 -0.1(8) . . . . ?
C2 C3 C4 C5 -178.9(6) . . . . ?
C9 N3 N4 C11 0.0(7) . . . . ?
C1 N3 N4 C11 175.8(6) . . . . ?
C9 N3 N4 Cu1 177.4(5) . . . . ?
C1 N3 N4 Cu1 -6.8(7) . . . . ?
N4 N3 C9 C10 -0.1(8) . . . . ?
C1 N3 C9 C10 -175.7(6) . . . . ?
N2 C4 C5 C7 57.6(8) . . . . ?
C3 C4 C5 C7 -123.8(8) . . . . ?
N2 C4 C5 C8 -62.7(8) . . . . ?
C3 C4 C5 C8 116.0(8) . . . . ?
N2 C4 C5 C6 177.3(6) . . . . ?
C3 C4 C5 C6 -4.0(10) . . . . ?
N3 C9 C10 C11 0.2(9) . . . . ?
N3 N4 C11 C10 0.2(7) . . . . ?
Cu1 N4 C11 C10 -175.6(6) . . . . ?
N3 N4 C11 C12 -176.4(6) . . . . ?
Cu1 N4 C11 C12 7.8(12) . . . . ?
C9 C10 C11 N4 -0.2(9) . . . . ?
C9 C10 C11 C12 176.0(7) . . . . ?
N4 C11 C12 C13 52.3(10) . . . . ?
C10 C11 C12 C13 -123.6(9) . . . . ?
N4 C11 C12 C15 -67.2(9) . . . . ?
C10 C11 C12 C15 116.9(9) . . . . ?
N4 C11 C12 C14 172.8(7) . . . . ?
C10 C11 C12 C14 -3.1(11) . . . . ?
C20 N5 C16 C17 -2.3(9) . . . . ?
Cu1 N5 C16 C17 178.7(5) . . . . ?
C20 N5 C16 C1 177.2(5) . . . . ?
Cu1 N5 C16 C1 -1.8(7) . . . . ?
N3 C1 C16 N5 -63.4(7) . . . . ?
N1 C1 C16 N5 63.7(7) . . . . ?
N3 C1 C16 C17 116.1(6) . . . . ?
N1 C1 C16 C17 -116.8(6) . . . . ?
N5 C16 C17 C18 3.2(10) . . . . ?
C1 C16 C17 C18 -176.3(6) . . . . ?
C16 C17 C18 C19 -1.4(10) . . . . ?
C17 C18 C19 C20 -1.1(10) . . . . ?
C16 N5 C20 C19 -0.3(9) . . . . ?
Cu1 N5 C20 C19 178.5(4) . . . . ?
C16 N5 C20 C21 177.1(5) . . . . ?
Cu1 N5 C20 C21 -4.2(8) . . . . ?
C18 C19 C20 N5 2.0(10) . . . . ?
C18 C19 C20 C21 -175.3(6) . . . . ?
N5 C20 C21 C21 -89.4(8) . . . 2_677 ?
C19 C20 C21 C21 88.0(8) . . . 2_677 ?
C32 N31 C31 N33 -126.8(6) . . . . ?
N32 N31 C31 N33 55.0(7) . . . . ?
C32 N31 C31 C46 105.5(6) . . . . ?
N32 N31 C31 C46 -72.8(7) . . . . ?
N32 N31 C32 C33 -0.8(7) . . . . ?
C31 N31 C32 C33 -179.2(5) . . . . ?
C32 N31 N32 C34 1.6(6) . . . . ?
C31 N31 N32 C34 -179.9(5) . . . . ?
C32 N31 N32 Cu2 -167.1(4) . . . . ?
C31 N31 N32 Cu2 11.4(6) . . . . ?
N31 C31 N33 C39 108.5(7) . . . . ?
C46 C31 N33 C39 -124.5(7) . . . . ?
N31 C31 N33 N34 -68.5(7) . . . . ?
C46 C31 N33 N34 58.5(7) . . . . ?
N31 C32 C33 C34 -0.2(7) . . . . ?
N31 N32 C34 C33 -1.7(6) . . . . ?
Cu2 N32 C34 C33 159.9(5) . . . . ?
N31 N32 C34 C35 176.2(5) . . . . ?
Cu2 N32 C34 C35 -22.3(10) . . . . ?
C32 C33 C34 N32 1.2(7) . . . . ?
C32 C33 C34 C35 -176.4(6) . . . . ?
C39 N33 N34 C41 0.5(7) . . . . ?
C31 N33 N34 C41 178.0(5) . . . . ?
C39 N33 N34 Cu2 -170.9(4) . . . . ?
C31 N33 N34 Cu2 6.6(6) . . . . ?
N32 C34 C35 C38 -48.6(8) . . . . ?
C33 C34 C35 C38 128.8(7) . . . . ?
N32 C34 C35 C37 -168.1(6) . . . . ?
C33 C34 C35 C37 9.3(9) . . . . ?
N32 C34 C35 C36 72.3(8) . . . . ?
C33 C34 C35 C36 -110.2(7) . . . . ?
N34 N33 C39 C40 -0.7(8) . . . . ?
C31 N33 C39 C40 -178.0(6) . . . . ?
N33 C39 C40 C41 0.6(8) . . . . ?
N33 N34 C41 C40 -0.1(7) . . . . ?
Cu2 N34 C41 C40 166.7(5) . . . . ?
N33 N34 C41 C42 179.7(6) . . . . ?
Cu2 N34 C41 C42 -13.6(10) . . . . ?
C39 C40 C41 N34 -0.4(8) . . . . ?
C39 C40 C41 C42 179.9(7) . . . . ?
N34 C41 C42 C43 -55.0(8) . . . . ?
C40 C41 C42 C43 124.7(7) . . . . ?
N34 C41 C42 C44 -176.7(6) . . . . ?
C40 C41 C42 C44 3.0(10) . . . . ?
N34 C41 C42 C45 64.3(8) . . . . ?
C40 C41 C42 C45 -116.0(8) . . . . ?
C50 N35 C46 C47 -1.5(9) . . . . ?
Cu2 N35 C46 C47 178.4(5) . . . . ?
C50 N35 C46 C31 -178.5(5) . . . . ?
Cu2 N35 C46 C31 1.4(7) . . . . ?
N33 C31 C46 N35 -62.8(7) . . . . ?
N31 C31 C46 N35 63.4(7) . . . . ?
N33 C31 C46 C47 120.0(6) . . . . ?
N31 C31 C46 C47 -113.8(6) . . . . ?
N35 C46 C47 C48 1.2(10) . . . . ?
C31 C46 C47 C48 178.2(6) . . . . ?
C46 C47 C48 C49 -0.8(10) . . . . ?
C47 C48 C49 C50 0.8(10) . . . . ?
C46 N35 C50 C49 1.4(9) . . . . ?
Cu2 N35 C50 C49 -178.5(4) . . . . ?
C46 N35 C50 C51 -179.1(5) . . . . ?
Cu2 N35 C50 C51 1.0(8) . . . . ?
C48 C49 C50 N35 -1.1(10) . . . . ?
C48 C49 C50 C51 179.4(6) . . . . ?
N35 C50 C51 C51 91.3(8) . . . 2_567 ?
C49 C50 C51 C51 -89.2(8) . . . 2_567 ?
N62 N61 C61 N63 71.4(7) . . . . ?
C62 N61 C61 N63 -114.5(6) . . . . ?
N62 N61 C61 C76 -57.0(7) . . . . ?
C62 N61 C61 C76 117.1(6) . . . . ?
C62 N61 N62 C64 0.9(7) . . . . ?
C61 N61 N62 C64 175.7(5) . . . . ?
C62 N61 N62 Cu3 174.9(4) . . . . ?
C61 N61 N62 Cu3 -10.3(6) . . . . ?
N62 N61 C62 C63 -0.9(7) . . . . ?
C61 N61 C62 C63 -175.3(6) . . . . ?
N61 C61 N63 N64 -61.6(7) . . . . ?
C76 C61 N63 N64 65.8(7) . . . . ?
N61 C61 N63 C69 112.7(7) . . . . ?
C76 C61 N63 C69 -120.0(6) . . . . ?
N61 C62 C63 C64 0.5(7) . . . . ?
C69 N63 N64 C71 -0.3(7) . . . . ?
C61 N63 N64 C71 174.8(5) . . . . ?
C69 N63 N64 Cu3 -178.9(4) . . . . ?
C61 N63 N64 Cu3 -3.8(7) . . . . ?
N61 N62 C64 C63 -0.6(7) . . . . ?
Cu3 N62 C64 C63 -171.2(6) . . . . ?
N61 N62 C64 C65 -179.1(5) . . . . ?
Cu3 N62 C64 C65 10.3(11) . . . . ?
C62 C63 C64 N62 0.0(8) . . . . ?
C62 C63 C64 C65 178.4(6) . . . . ?
N64 N63 C69 C70 0.0(8) . . . . ?
C61 N63 C69 C70 -174.7(6) . . . . ?
N63 C69 C70 C71 0.3(8) . . . . ?
N63 N64 C71 C70 0.5(7) . . . . ?
Cu3 N64 C71 C70 178.2(6) . . . . ?
N63 N64 C71 C72 -179.9(6) . . . . ?
Cu3 N64 C71 C72 -2.3(11) . . . . ?
C69 C70 C71 N64 -0.5(8) . . . . ?
C69 C70 C71 C72 180.0(6) . . . . ?
N64 C71 C72 C75 59.4(8) . . . . ?
C70 C71 C72 C75 -121.1(7) . . . . ?
N64 C71 C72 C73 -61.7(8) . . . . ?
C70 C71 C72 C73 117.8(8) . . . . ?
N64 C71 C72 C74 179.0(6) . . . . ?
C70 C71 C72 C74 -1.5(10) . . . . ?
C80 N65 C76 C77 1.3(8) . . . . ?
Cu3 N65 C76 C77 176.7(5) . . . . ?
C80 N65 C76 C61 -177.4(5) . . . . ?
Cu3 N65 C76 C61 -2.0(6) . . . . ?
N61 C61 C76 N65 65.3(7) . . . . ?
N63 C61 C76 N65 -61.5(7) . . . . ?
N61 C61 C76 C77 -113.5(6) . . . . ?
N63 C61 C76 C77 119.7(6) . . . . ?
N65 C76 C77 C78 -0.5(9) . . . . ?
C61 C76 C77 C78 178.2(6) . . . . ?
C76 C77 C78 C79 0.8(10) . . . . ?
C77 C78 C79 C80 -1.8(10) . . . . ?
C76 N65 C80 C79 -2.4(9) . . . . ?
Cu3 N65 C80 C79 -176.9(5) . . . . ?
C76 N65 C80 C81 178.1(5) . . . . ?
Cu3 N65 C80 C81 3.6(8) . . . . ?
C78 C79 C80 N65 2.7(10) . . . . ?
C78 C79 C80 C81 -177.8(6) . . . . ?
N65 C80 C81 C81 -97.7(7) . . . 2_666 ?
C79 C80 C81 C81 82.8(8) . . . 2_666 ?
N93 C91 N91 C92 -115.1(6) . . . . ?
C106 C91 N91 C92 118.2(7) . . . . ?
N93 C91 N91 N92 64.9(7) . . . . ?
C106 C91 N91 N92 -61.8(7) . . . . ?
N92 N91 C92 C93 -0.2(7) . . . . ?
C91 N91 C92 C93 179.8(6) . . . . ?
C92 N91 N92 C94 0.4(7) . . . . ?
C91 N91 N92 C94 -179.6(5) . . . . ?
C92 N91 N92 Cu4 178.3(4) . . . . ?
C91 N91 N92 Cu4 -1.7(6) . . . . ?
N91 C92 C93 C94 -0.1(7) . . . . ?
N91 C91 N93 C99 118.6(6) . . . . ?
C106 C91 N93 C99 -114.7(6) . . . . ?
N91 C91 N93 N94 -60.2(7) . . . . ?
C106 C91 N93 N94 66.4(7) . . . . ?
N91 N92 C94 C93 -0.5(7) . . . . ?
Cu4 N92 C94 C93 -177.2(5) . . . . ?
N91 N92 C94 C95 179.8(6) . . . . ?
Cu4 N92 C94 C95 3.1(11) . . . . ?
C92 C93 C94 N92 0.4(8) . . . . ?
C92 C93 C94 C95 -179.9(7) . . . . ?
C99 N93 N94 C101 -2.0(6) . . . . ?
C91 N93 N94 C101 176.9(5) . . . . ?
C99 N93 N94 Cu4 176.6(4) . . . . ?
C91 N93 N94 Cu4 -4.4(6) . . . . ?
N92 C94 C95 C96 61.7(8) . . . . ?
C93 C94 C95 C96 -118.0(8) . . . . ?
N92 C94 C95 C97 -60.0(8) . . . . ?
C93 C94 C95 C97 120.4(7) . . . . ?
N92 C94 C95 C98 -179.3(7) . . . . ?
C93 C94 C95 C98 1.1(11) . . . . ?
N94 N93 C99 C100 1.2(7) . . . . ?
C91 N93 C99 C100 -177.7(6) . . . . ?
N93 C99 C100 C101 0.1(7) . . . . ?
N93 N94 C101 C100 2.0(7) . . . . ?
Cu4 N94 C101 C100 -175.8(6) . . . . ?
N93 N94 C101 C102 -177.0(5) . . . . ?
Cu4 N94 C101 C102 5.2(11) . . . . ?
C99 C100 C101 N94 -1.4(7) . . . . ?
C99 C100 C101 C102 177.5(6) . . . . ?
N94 C101 C102 C105 58.4(8) . . . . ?
C100 C101 C102 C105 -120.5(7) . . . . ?
N94 C101 C102 C103 -63.0(8) . . . . ?
C100 C101 C102 C103 118.1(7) . . . . ?
N94 C101 C102 C104 177.3(6) . . . . ?
C100 C101 C102 C104 -1.5(10) . . . . ?
C110 N95 C106 C107 1.7(9) . . . . ?
Cu4 N95 C106 C107 -176.9(5) . . . . ?
C110 N95 C106 C91 -179.4(5) . . . . ?
Cu4 N95 C106 C91 2.0(7) . . . . ?
N93 C91 C106 N95 -64.4(7) . . . . ?
N91 C91 C106 N95 60.9(7) . . . . ?
N93 C91 C106 C107 114.6(6) . . . . ?
N91 C91 C106 C107 -120.1(6) . . . . ?
N95 C106 C107 C108 -1.1(10) . . . . ?
C91 C106 C107 C108 180.0(6) . . . . ?
C106 C107 C108 C109 0.6(9) . . . . ?
C107 C108 C109 C110 -0.7(10) . . . . ?
C106 N95 C110 C109 -1.7(8) . . . . ?
Cu4 N95 C110 C109 176.5(4) . . . . ?
C106 N95 C110 C111 178.1(5) . . . . ?
Cu4 N95 C110 C111 -3.6(8) . . . . ?
C108 C109 C110 N95 1.3(10) . . . . ?
C108 C109 C110 C111 -178.5(6) . . . . ?
N95 C110 C111 C111 -91.0(7) . . . 2_756 ?
C109 C110 C111 C111 88.9(8) . . . 2_756 ?
N62 C64 C65 C68 176.6(6) . . . . ?
C63 C64 C65 C68 -1.6(10) . . . . ?
N62 C64 C65 C66 55.0(8) . . . . ?
C63 C64 C65 C66 -123.2(8) . . . . ?
N62 C64 C65 C67 -63.8(8) . . . . ?
C63 C64 C65 C67 118.0(7) . . . . ?
